data_4506682
loop_
_publ_author_name
'Cai, Song-Liang'
'Zheng, Sheng-Run'
'Wen, Zhen-Zhen'
'Fan, Jun'
'Wang, Ning'
'Zhang, Wei-Guang'

_publ_section_title
;
 Two Types of New Three-Dimensional d--f Heterometallic Coordination
 Polymers Based on 2-(Pyridin-3-yl)-1H-Imidazole-4,5-Dicarboxylate and
 Oxalate Ligands: Syntheses, Structures, Luminescence, and Magnetic
 Properties
;
_journal_issue 9
_journal_name_full 'Crystal Growth &amp; Design'
_journal_page_first 4441
_journal_paper_doi 10.1021/cg300613t
_journal_volume 12
_journal_year 2012
_chemical_formula_moiety 'C22 H13 Ag3 Dy2 N6 O15'
_chemical_formula_sum 'C22 H13 Ag3 Dy2 N6 O15'
_chemical_formula_weight 1249.99
_chemical_name_systematic
; 
 ? 
;
_space_group_IT_number 14
_symmetry_cell_setting monoclinic
_symmetry_space_group_name_Hall '-P 2ybc'
_symmetry_space_group_name_H-M 'P 1 21/c 1'
_atom_sites_solution_hydrogens geom
_atom_sites_solution_primary direct
_atom_sites_solution_secondary difmap
_audit_creation_method SHELXL-97
_cell_angle_alpha 90.00
_cell_angle_beta 117.257(5)
_cell_angle_gamma 90.00
_cell_formula_units_Z 4
_cell_length_a 8.4705(10)
_cell_length_b 23.577(3)
_cell_length_c 15.4220(14)
_cell_measurement_reflns_used 7436
_cell_measurement_temperature 298(2)
_cell_measurement_theta_max 27.87
_cell_measurement_theta_min 2.57
_cell_volume 2737.9(6)
_computing_cell_refinement 'Bruker SAINT'
_computing_data_collection 'Bruker APEX2'
_computing_data_reduction 'Bruker SAINT'
_computing_molecular_graphics 'Bruker SHELXTL'
_computing_publication_material 'Bruker SHELXTL'
_computing_structure_refinement 'SHELXL-97 (Sheldrick, 2008)'
_computing_structure_solution 'SHELXS-97 (Sheldrick, 2008)'
_diffrn_ambient_temperature 298(2)
_diffrn_measured_fraction_theta_full 0.962
_diffrn_measured_fraction_theta_max 0.962
_diffrn_radiation_monochromator graphite
_diffrn_radiation_source 'fine-focus sealed tube'
_diffrn_radiation_type MoK\a
_diffrn_radiation_wavelength 0.71073
_diffrn_reflns_av_R_equivalents 0.0420
_diffrn_reflns_av_sigmaI/netI 0.0481
_diffrn_reflns_limit_h_max 10
_diffrn_reflns_limit_h_min -10
_diffrn_reflns_limit_k_max 28
_diffrn_reflns_limit_k_min -28
_diffrn_reflns_limit_l_max 18
_diffrn_reflns_limit_l_min -18
_diffrn_reflns_number 19038
_diffrn_reflns_theta_full 25.00
_diffrn_reflns_theta_max 25.00
_diffrn_reflns_theta_min 1.72
_exptl_absorpt_coefficient_mu 7.589
_exptl_absorpt_correction_T_max 0.2742
_exptl_absorpt_correction_T_min 0.1950
_exptl_absorpt_correction_type multi-scan
_exptl_absorpt_process_details 'SADABS (Sheldrick, 1996)'
_exptl_crystal_colour yellow
_exptl_crystal_density_diffrn 3.032
_exptl_crystal_density_method 'not measured'
_exptl_crystal_description block
_exptl_crystal_F_000 2320
_exptl_crystal_size_max 0.32
_exptl_crystal_size_mid 0.26
_exptl_crystal_size_min 0.23
_refine_diff_density_max 4.867
_refine_diff_density_min -5.445
_refine_diff_density_rms 0.720
_refine_ls_extinction_method none
_refine_ls_goodness_of_fit_ref 1.084
_refine_ls_hydrogen_treatment constr
_refine_ls_matrix_type full
_refine_ls_number_parameters 433
_refine_ls_number_reflns 4642
_refine_ls_number_restraints 144
_refine_ls_restrained_S_all 1.070
_refine_ls_R_factor_all 0.1395
_refine_ls_R_factor_gt 0.1127
_refine_ls_shift/su_max 0.000
_refine_ls_shift/su_mean 0.000
_refine_ls_structure_factor_coef Fsqd
_refine_ls_weighting_details 'calc w=1/[\s^2^(Fo^2^)+(0.0100P)^2^+668.0000P] where P=(Fo^2^+2Fc^2^)/3'
_refine_ls_weighting_scheme calc
_refine_ls_wR_factor_gt 0.2386
_refine_ls_wR_factor_ref 0.2578
_reflns_number_gt 3618
_reflns_number_total 4642
_reflns_threshold_expression >2sigma(I)
_cod_data_source_file cg300613t_si_001.cif
_cod_data_source_block Dy-Ag
_cod_depositor_comments
;
The following automatic conversions were performed:

'_symmetry_cell_setting' value 'Monoclinic' changed to 'monoclinic'
according to /home/saulius/struct/CIF-dictionaries/cif_core.dic
dictionary named 'cif_core.dic' version 2.4.2 from 2011-04-26.

Automatic conversion script
Id: cif_fix_values 1891 2012-01-12 08:04:46Z andrius 
;
_cod_original_cell_volume 2737.9(5)
_cod_original_sg_symbol_H-M P2(1)/c
_cod_database_code 4506682

loop_
_symmetry_equiv_pos_as_xyz
'x, y, z'
'-x, y+1/2, -z+1/2'
'-x, -y, -z'
'x, -y-1/2, z-1/2'

loop_
_atom_site_label
_atom_site_type_symbol
_atom_site_fract_x
_atom_site_fract_y
_atom_site_fract_z
_atom_site_U_iso_or_equiv
_atom_site_adp_type
_atom_site_occupancy
_atom_site_symmetry_multiplicity
_atom_site_calc_flag
_atom_site_refinement_flags
Dy1 Dy 0.50042(18) 0.75979(6) 0.34454(10) 0.0277(4) Uani 1 1 d .
Dy2 Dy 0.65927(18) 0.77703(6) 0.64865(10) 0.0265(4) Uani 1 1 d .
Ag1 Ag 0.4883(4) 1.01763(10) 0.72655(17) 0.0384(6) Uani 1 1 d .
Ag2 Ag 0.1802(4) 0.93400(11) 0.27519(17) 0.0443(7) Uani 1 1 d .
Ag3 Ag -0.2633(4) 1.07052(12) 0.17925(18) 0.0494(8) Uani 1 1 d .
O1 O 0.432(3) 0.8635(10) 0.3506(15) 0.040(6) Uani 1 1 d .
O1W O 0.330(3) 0.7801(11) 0.5579(16) 0.046(6) Uani 1 1 d .
H1WB H 0.2228 0.7860 0.5157 0.068 Uiso 1 1 d R
H1WA H 0.3349 0.7836 0.6140 0.068 Uiso 1 1 d R
O2 O 0.582(2) 0.8198(8) 0.4919(14) 0.026(4) Uani 1 1 d U
O2W O 0.816(3) 0.7575(10) 0.4324(15) 0.042(6) Uani 1 1 d .
H2WA H 0.8882 0.7552 0.4085 0.062 Uiso 1 1 d R
H2WB H 0.8761 0.7615 0.4938 0.062 Uiso 1 1 d R
O3 O 0.762(2) 0.8693(8) 0.6749(12) 0.023(4) Uani 1 1 d U
O4 O 0.753(3) 0.9537(9) 0.7377(17) 0.042(6) Uani 1 1 d .
O5 O 0.432(3) 0.6639(9) 0.3873(14) 0.032(5) Uani 1 1 d U
O6 O 0.588(3) 0.7069(9) 0.5246(14) 0.032(5) Uani 1 1 d .
O7 O 0.577(2) 0.8048(8) 0.2174(14) 0.027(4) Uani 1 1 d .
O8 O 0.738(3) 0.8824(11) 0.2796(16) 0.051(6) Uani 1 1 d .
O9 O -0.055(3) 0.7472(11) 0.3041(13) 0.039(6) Uani 1 1 d .
O10 O -0.066(3) 0.7373(10) 0.1275(15) 0.046(6) Uani 1 1 d .
O11 O 0.222(3) 0.7560(10) 0.1923(16) 0.041(6) Uani 1 1 d .
O12 O 0.230(3) 0.7646(10) 0.3731(17) 0.047(6) Uani 1 1 d U
O13 O 0.567(3) 0.6926(9) 0.2627(15) 0.034(5) Uani 1 1 d U
H13 H 0.6530 0.7050 0.2588 0.041 Uiso 1 1 d R
N1 N 0.415(3) 0.9767(10) 0.5870(16) 0.024(5) Uani 1 1 d U
N2 N 0.294(3) 0.9422(9) 0.4326(16) 0.022(5) Uani 1 1 d U
N3 N -0.123(3) 1.0622(11) 0.335(2) 0.038(6) Uani 1 1 d U
N4 N 0.351(4) 0.5737(11) 0.4741(17) 0.034(6) Uani 1 1 d .
N5 N 0.445(3) 0.5556(10) 0.6346(17) 0.031(6) Uani 1 1 d .
N6 N -0.004(4) 0.4353(10) 0.3805(19) 0.038(6) Uani 1 1 d .
C1 C 0.486(4) 0.8603(11) 0.443(2) 0.027(4) Uani 1 1 d U
C2 C 0.435(4) 0.9105(11) 0.489(2) 0.026(4) Uani 1 1 d U
C3 C 0.518(4) 0.9307(11) 0.584(2) 0.026(4) Uani 1 1 d U
C4 C 0.688(4) 0.9168(11) 0.670(2) 0.026(4) Uani 1 1 d U
C5 C 0.282(4) 0.9811(12) 0.493(2) 0.028(4) Uani 1 1 d U
C6 C 0.144(4) 1.0251(12) 0.461(2) 0.029(3) Uani 1 1 d U
C7 C 0.152(4) 1.0688(12) 0.523(2) 0.032(4) Uani 1 1 d U
H7 H 0.2444 1.0718 0.5859 0.038 Uiso 1 1 calc R
C8 C 0.011(4) 1.1087(13) 0.484(2) 0.032(4) Uani 1 1 d U
H8 H 0.0090 1.1382 0.5237 0.039 Uiso 1 1 calc R
C9 C -0.120(4) 1.1050(13) 0.391(2) 0.035(5) Uani 1 1 d U
H9 H -0.2079 1.1326 0.3672 0.042 Uiso 1 1 calc R
C10 C 0.003(4) 1.0223(12) 0.368(2) 0.031(4) Uani 1 1 d U
H10 H -0.0040 0.9919 0.3281 0.038 Uiso 1 1 calc R
C11 C 0.494(4) 0.6671(12) 0.477(2) 0.027(4) Uani 1 1 d U
C12 C 0.450(4) 0.6189(13) 0.527(2) 0.029(4) Uani 1 1 d U
C13 C 0.500(4) 0.6068(13) 0.624(2) 0.031(5) Uani 1 1 d U
C14 C 0.615(3) 0.8568(12) 0.2138(19) 0.023(6) Uani 1 1 d .
C15 C 0.344(4) 0.5389(13) 0.540(2) 0.034(5) Uani 1 1 d U
C16 C 0.234(4) 0.4848(13) 0.509(2) 0.034(4) Uani 1 1 d U
C17 C 0.257(4) 0.4393(13) 0.571(2) 0.036(4) Uani 1 1 d U
H17 H 0.3468 0.4398 0.6353 0.044 Uiso 1 1 calc R
C18 C 0.146(4) 0.3935(14) 0.536(2) 0.037(4) Uani 1 1 d U
H18 H 0.1574 0.3634 0.5772 0.045 Uiso 1 1 calc R
C19 C 0.018(5) 0.3913(14) 0.441(2) 0.040(5) Uani 1 1 d U
H19 H -0.0536 0.3594 0.4185 0.048 Uiso 1 1 calc R
C20 C 0.093(4) 0.4812(14) 0.413(2) 0.036(5) Uani 1 1 d U
H20 H 0.0677 0.5124 0.3721 0.044 Uiso 1 1 calc R
C21 C 0.080(4) 0.7539(12) 0.298(2) 0.033(5) Uani 1 1 d U
C22 C 0.081(4) 0.7496(12) 0.196(2) 0.034(5) Uani 1 1 d U

loop_
_atom_site_aniso_label
_atom_site_aniso_U_11
_atom_site_aniso_U_22
_atom_site_aniso_U_33
_atom_site_aniso_U_23
_atom_site_aniso_U_13
_atom_site_aniso_U_12
Dy1 0.0282(8) 0.0310(7) 0.0268(7) -0.0018(6) 0.0151(6) -0.0012(6)
Dy2 0.0268(7) 0.0292(7) 0.0256(7) -0.0014(5) 0.0138(6) -0.0012(5)
Ag1 0.0503(15) 0.0364(13) 0.0245(12) -0.0051(10) 0.0136(11) 0.0087(11)
Ag2 0.0523(16) 0.0452(15) 0.0243(12) -0.0014(11) 0.0079(11) 0.0157(12)
Ag3 0.0649(19) 0.0536(16) 0.0291(13) 0.0061(12) 0.0209(13) 0.0217(14)
O1 0.051(14) 0.048(13) 0.033(12) 0.013(10) 0.030(11) 0.026(11)
O1W 0.047(14) 0.074(17) 0.032(12) 0.000(12) 0.032(11) 0.007(12)
O2 0.026(7) 0.032(7) 0.034(7) 0.013(6) 0.024(6) 0.007(6)
O2W 0.034(12) 0.075(17) 0.027(11) -0.014(11) 0.023(10) -0.012(11)
O3 0.030(7) 0.029(7) 0.011(6) 0.009(5) 0.012(5) 0.005(6)
O4 0.050(14) 0.028(11) 0.052(14) -0.016(10) 0.026(12) -0.006(10)
O5 0.041(8) 0.039(8) 0.024(7) 0.003(6) 0.020(6) -0.001(6)
O6 0.023(10) 0.041(12) 0.031(11) -0.016(9) 0.011(9) -0.011(9)
O7 0.024(10) 0.034(11) 0.030(11) 0.007(9) 0.019(9) 0.005(8)
O8 0.065(17) 0.052(15) 0.025(12) -0.005(11) 0.012(12) -0.006(13)
O9 0.035(12) 0.075(16) 0.012(9) -0.013(10) 0.015(9) -0.014(11)
O10 0.036(13) 0.055(15) 0.027(11) 0.030(11) -0.004(10) -0.002(11)
O11 0.036(12) 0.065(15) 0.041(13) -0.004(11) 0.035(11) -0.005(11)
O12 0.045(8) 0.046(8) 0.042(8) -0.010(7) 0.013(6) -0.005(7)
O13 0.033(7) 0.033(7) 0.035(8) 0.006(6) 0.015(6) 0.016(6)
N1 0.030(8) 0.033(8) 0.022(7) -0.001(6) 0.022(6) 0.001(6)
N2 0.020(7) 0.023(7) 0.019(7) 0.002(6) 0.005(6) 0.000(6)
N3 0.033(9) 0.039(9) 0.044(9) -0.002(7) 0.020(7) 0.007(7)
N4 0.056(17) 0.038(14) 0.023(12) -0.001(11) 0.032(13) -0.007(13)
N5 0.035(14) 0.031(13) 0.025(12) 0.003(10) 0.011(11) -0.018(11)
N6 0.049(16) 0.014(11) 0.039(15) 0.001(10) 0.011(13) -0.004(11)
C1 0.037(10) 0.021(8) 0.038(9) -0.005(8) 0.029(8) -0.007(8)
C2 0.039(9) 0.021(8) 0.033(8) -0.005(7) 0.029(8) -0.010(7)
C3 0.042(9) 0.021(8) 0.029(8) -0.002(7) 0.030(7) -0.009(7)
C4 0.045(10) 0.019(8) 0.028(9) 0.001(7) 0.030(8) -0.010(8)
C5 0.037(9) 0.028(8) 0.030(8) -0.005(7) 0.024(7) -0.013(7)
C6 0.037(8) 0.030(7) 0.032(7) -0.005(6) 0.027(7) -0.011(6)
C7 0.038(8) 0.031(7) 0.037(8) -0.007(7) 0.027(7) -0.008(6)
C8 0.038(8) 0.030(8) 0.039(8) -0.011(7) 0.027(7) -0.007(7)
C9 0.040(9) 0.031(9) 0.042(9) -0.011(8) 0.026(8) -0.009(8)
C10 0.039(9) 0.028(8) 0.035(9) -0.006(7) 0.024(8) -0.008(7)
C11 0.025(9) 0.033(10) 0.024(9) -0.005(8) 0.012(8) -0.002(8)
C12 0.027(9) 0.033(9) 0.027(9) -0.005(8) 0.010(8) -0.003(8)
C13 0.027(10) 0.032(10) 0.029(10) -0.007(8) 0.009(8) -0.006(8)
C14 0.020(13) 0.028(14) 0.023(14) -0.013(12) 0.011(12) -0.013(11)
C15 0.041(9) 0.034(9) 0.028(8) -0.003(8) 0.017(8) -0.012(8)
C16 0.043(8) 0.037(8) 0.026(7) -0.003(6) 0.018(7) -0.011(7)
C17 0.047(9) 0.039(8) 0.024(7) -0.005(7) 0.017(7) -0.011(7)
C18 0.047(9) 0.042(9) 0.025(8) -0.009(7) 0.018(7) -0.009(8)
C19 0.048(10) 0.042(10) 0.028(9) -0.010(8) 0.017(8) -0.008(9)
C20 0.044(10) 0.035(9) 0.029(8) -0.004(8) 0.016(8) -0.011(8)
C21 0.048(14) 0.025(11) 0.037(13) 0.000(10) 0.029(12) 0.006(10)
C22 0.049(15) 0.026(11) 0.037(13) 0.000(10) 0.028(12) 0.007(10)

loop_
_atom_type_symbol
_atom_type_description
_atom_type_scat_dispersion_real
_atom_type_scat_dispersion_imag
_atom_type_scat_source
C C 0.0033 0.0016 'International Tables Vol C Tables 4.2.6.8 and 6.1.1.4'
H H 0.0000 0.0000 'International Tables Vol C Tables 4.2.6.8 and 6.1.1.4'
Ag Ag -0.8971 1.1015 'International Tables Vol C Tables 4.2.6.8 and 6.1.1.4'
Dy Dy -0.1892 4.4098 'International Tables Vol C Tables 4.2.6.8 and 6.1.1.4'
N N 0.0061 0.0033 'International Tables Vol C Tables 4.2.6.8 and 6.1.1.4'
O O 0.0106 0.0060 'International Tables Vol C Tables 4.2.6.8 and 6.1.1.4'

loop_
_geom_angle_atom_site_label_1
_geom_angle_atom_site_label_2
_geom_angle_atom_site_label_3
_geom_angle
_geom_angle_site_symmetry_1
_geom_angle_site_symmetry_3
O13 Dy1 O2W 78.5(7) . .
O13 Dy1 O11 79.3(7) . .
O2W Dy1 O11 151.8(6) . .
O13 Dy1 O2 151.1(7) . .
O2W Dy1 O2 74.0(6) . .
O11 Dy1 O2 129.5(7) . .
O13 Dy1 O5 70.0(7) . .
O2W Dy1 O5 99.5(8) . .
O11 Dy1 O5 89.0(7) . .
O2 Dy1 O5 105.9(6) . .
O13 Dy1 O1 145.4(7) . .
O2W Dy1 O1 102.6(8) . .
O11 Dy1 O1 86.3(8) . .
O2 Dy1 O1 52.3(6) . .
O5 Dy1 O1 141.5(7) . .
O13 Dy1 O12 127.5(8) . .
O2W Dy1 O12 140.7(7) . .
O11 Dy1 O12 67.4(7) . .
O2 Dy1 O12 73.1(7) . .
O5 Dy1 O12 69.9(7) . .
O1 Dy1 O12 73.0(7) . .
O13 Dy1 O7 69.3(7) . .
O2W Dy1 O7 80.4(7) . .
O11 Dy1 O7 75.7(6) . .
O2 Dy1 O7 113.7(6) . .
O5 Dy1 O7 138.4(6) . .
O1 Dy1 O7 76.7(6) . .
O12 Dy1 O7 133.1(7) . .
O13 Dy1 O6 102.7(7) . .
O2W Dy1 O6 73.0(6) . .
O11 Dy1 O6 129.2(6) . .
O2 Dy1 O6 60.9(6) . .
O5 Dy1 O6 47.7(6) . .
O1 Dy1 O6 110.7(6) . .
O12 Dy1 O6 72.5(7) . .
O7 Dy1 O6 153.3(6) . .
O13 Dy1 Dy2 32.0(5) . 4_575
O2W Dy1 Dy2 75.1(5) . 4_575
O11 Dy1 Dy2 76.9(4) . 4_575
O2 Dy1 Dy2 141.2(4) . 4_575
O5 Dy1 Dy2 101.8(4) . 4_575
O1 Dy1 Dy2 114.1(5) . 4_575
O12 Dy1 Dy2 143.3(5) . 4_575
O7 Dy1 Dy2 37.5(4) . 4_575
O6 Dy1 Dy2 129.2(4) . 4_575
O3 Dy2 O13 78.9(6) . 4_576
O3 Dy2 O6 136.9(6) . .
O13 Dy2 O6 139.9(7) 4_576 .
O3 Dy2 O2 72.0(6) . .
O13 Dy2 O2 126.3(7) 4_576 .
O6 Dy2 O2 68.5(7) . .
O3 Dy2 O7 145.5(6) . 4_576
O13 Dy2 O7 70.0(6) 4_576 4_576
O6 Dy2 O7 77.5(7) . 4_576
O2 Dy2 O7 139.5(7) . 4_576
O3 Dy2 O1W 107.8(7) . .
O13 Dy2 O1W 74.8(7) 4_576 .
O6 Dy2 O1W 76.3(7) . .
O2 Dy2 O1W 72.8(7) . .
O7 Dy2 O1W 78.4(7) 4_576 .
O3 Dy2 O10 81.6(7) . 4_676
O13 Dy2 O10 141.8(7) 4_576 4_676
O6 Dy2 O10 73.3(6) . 4_676
O2 Dy2 O10 76.7(7) . 4_676
O7 Dy2 O10 114.4(7) 4_576 4_676
O1W Dy2 O10 142.9(6) . 4_676
O3 Dy2 O9 85.9(7) . 4_676
O13 Dy2 O9 82.1(7) 4_576 4_676
O6 Dy2 O9 112.2(7) . 4_676
O2 Dy2 O9 137.3(6) . 4_676
O7 Dy2 O9 75.7(7) 4_576 4_676
O1W Dy2 O9 149.9(7) . 4_676
O10 Dy2 O9 64.0(7) 4_676 4_676
O3 Dy2 Dy1 107.9(4) . 4_576
O13 Dy2 Dy1 30.6(5) 4_576 4_576
O6 Dy2 Dy1 114.4(5) . 4_576
O2 Dy2 Dy1 146.1(4) . 4_576
O7 Dy2 Dy1 39.5(4) 4_576 4_576
O1W Dy2 Dy1 75.4(5) . 4_576
O10 Dy2 Dy1 137.2(5) 4_676 4_576
O9 Dy2 Dy1 74.9(4) 4_676 4_576
O3 Dy2 H1WA 105.2 . .
O13 Dy2 H1WA 55.9 4_576 .
O6 Dy2 H1WA 91.3 . .
O2 Dy2 H1WA 89.5 . .
O7 Dy2 H1WA 69.3 4_576 .
O1W Dy2 H1WA 19.4 . .
O10 Dy2 H1WA 162.2 4_676 .
O9 Dy2 H1WA 132.1 4_676 .
Dy1 Dy2 H1WA 57.2 4_576 .
N5 Ag1 N1 177.9(10) 2_656 .
N5 Ag1 Ag2 91.7(7) 2_656 3_676
N1 Ag1 Ag2 90.1(6) . 3_676
N6 Ag2 N2 164.6(10) 2 .
N6 Ag2 O1 121.7(8) 2 .
N2 Ag2 O1 72.2(7) . .
N6 Ag2 Ag1 98.8(8) 2 3_676
N2 Ag2 Ag1 92.1(6) . 3_676
O1 Ag2 Ag1 70.3(5) . 3_676
N4 Ag3 N3 168.0(10) 2 .
N4 Ag3 O5 71.3(8) 2 2
N3 Ag3 O5 116.5(8) . 2
C1 O1 Dy1 90.8(16) . .
C1 O1 Ag2 110.2(17) . .
Dy1 O1 Ag2 141.2(11) . .
Dy2 O1W H1WB 164.5 . .
Dy2 O1W H1WA 84.7 . .
H1WB O1W H1WA 107.7 . .
C1 O2 Dy2 136.3(17) . .
C1 O2 Dy1 93.0(16) . .
Dy2 O2 Dy1 120.7(8) . .
Dy1 O2W H2WA 126.9 . .
Dy1 O2W H2WB 125.3 . .
H2WA O2W H2WB 107.7 . .
C4 O3 Dy2 133.4(17) . .
C11 O5 Dy1 102.1(18) . .
C11 O5 Ag3 111.8(18) . 2_545
Dy1 O5 Ag3 145.6(8) . 2_545
C11 O6 Dy2 149.5(19) . .
C11 O6 Dy1 86.7(17) . .
Dy2 O6 Dy1 109.8(8) . .
C14 O7 Dy2 127.8(16) . 4_575
C14 O7 Dy1 126.1(17) . .
Dy2 O7 Dy1 103.1(7) 4_575 .
C21 O9 Dy2 118.5(19) . 4_475
C22 O10 Dy2 123(2) . 4_475
C22 O11 Dy1 119(2) . .
C21 O12 Dy1 115.4(19) . .
Dy1 O13 Dy2 117.4(9) . 4_575
Dy1 O13 H13 104.4 . .
Dy2 O13 H13 38.2 4_575 .
C5 N1 C3 104(2) . .
C5 N1 Ag1 137.3(19) . .
C3 N1 Ag1 118.5(18) . .
C2 N2 C5 105(2) . .
C2 N2 Ag2 119.3(18) . .
C5 N2 Ag2 134.5(19) . .
C9 N3 C10 121(3) . .
C9 N3 Ag3 120(2) . .
C10 N3 Ag3 116(2) . .
C15 N4 C12 105(2) . .
C15 N4 Ag3 136(2) . 2_545
C12 N4 Ag3 119.5(19) . 2_545
C13 N5 C15 102(2) . .
C13 N5 Ag1 124(2) . 2_646
C15 N5 Ag1 134.0(19) . 2_646
C20 N6 C19 120(3) . .
C20 N6 Ag2 115(2) . 2_545
C19 N6 Ag2 124(2) . 2_545
O2 C1 O1 121(2) . .
O2 C1 C2 123(3) . .
O1 C1 C2 116(3) . .
N2 C2 C3 112(2) . .
N2 C2 C1 119(2) . .
C3 C2 C1 129(3) . .
C2 C3 N1 106(3) . .
C2 C3 C4 134(3) . .
N1 C3 C4 120(2) . .
O3 C4 O4 123(3) . .
O3 C4 C3 120(2) . .
O4 C4 C3 117(3) . .
N2 C5 N1 113(3) . .
N2 C5 C6 123(3) . .
N1 C5 C6 124(2) . .
C10 C6 C7 120(3) . .
C10 C6 C5 120(3) . .
C7 C6 C5 120(3) . .
C6 C7 C8 116(3) . .
C6 C7 H7 122.1 . .
C8 C7 H7 122.1 . .
C9 C8 C7 122(3) . .
C9 C8 H8 119.1 . .
C7 C8 H8 119.1 . .
N3 C9 C8 120(3) . .
N3 C9 H9 119.8 . .
C8 C9 H9 119.8 . .
N3 C10 C6 122(3) . .
N3 C10 H10 119.2 . .
C6 C10 H10 119.2 . .
O6 C11 O5 123(3) . .
O6 C11 C12 121(2) . .
O5 C11 C12 116(3) . .
N4 C12 C13 106(3) . .
N4 C12 C11 121(2) . .
C13 C12 C11 133(3) . .
N5 C13 C12 112(3) . .
N5 C13 C14 120(3) . 4_576
C12 C13 C14 128(3) . 4_576
O8 C14 O7 125(3) . .
O8 C14 C13 115(3) . 4_575
O7 C14 C13 121(2) . 4_575
N4 C15 N5 114(3) . .
N4 C15 C16 121(3) . .
N5 C15 C16 125(3) . .
C17 C16 C20 117(3) . .
C17 C16 C15 124(3) . .
C20 C16 C15 119(3) . .
C18 C17 C16 119(3) . .
C18 C17 H17 120.7 . .
C16 C17 H17 120.7 . .
C19 C18 C17 121(3) . .
C19 C18 H18 119.3 . .
C17 C18 H18 119.3 . .
N6 C19 C18 120(3) . .
N6 C19 H19 119.8 . .
C18 C19 H19 119.8 . .
N6 C20 C16 122(3) . .
N6 C20 H20 118.9 . .
C16 C20 H20 118.9 . .
O9 C21 O12 122(3) . .
O9 C21 C22 121(3) . .
O12 C21 C22 117(3) . .
O11 C22 O10 127(3) . .
O11 C22 C21 119(3) . .
O10 C22 C21 114(3) . .

loop_
_geom_bond_atom_site_label_1
_geom_bond_atom_site_label_2
_geom_bond_distance
_geom_bond_site_symmetry_2
Dy1 O13 2.25(2) .
Dy1 O2W 2.38(2) .
Dy1 O11 2.45(2) .
Dy1 O2 2.49(2) .
Dy1 O5 2.49(2) .
Dy1 O1 2.52(2) .
Dy1 O12 2.53(2) .
Dy1 O7 2.563(18) .
Dy1 O6 2.82(2) .
Dy2 O3 2.309(19) .
Dy2 O13 2.34(2) 4_576
Dy2 O6 2.388(19) .
Dy2 O2 2.416(18) .
Dy2 O7 2.451(19) 4_576
Dy2 O1W 2.49(2) .
Dy2 O10 2.52(2) 4_676
Dy2 O9 2.57(2) 4_676
Dy2 H1WA 2.5526 .
Ag1 N5 2.14(2) 2_656
Ag1 N1 2.17(2) .
Ag1 Ag2 3.042(4) 3_676
Ag2 N6 2.17(3) 2
Ag2 N2 2.17(2) .
Ag2 O1 2.53(2) .
Ag2 Ag1 3.043(4) 3_676
Ag3 N4 2.13(2) 2
Ag3 N3 2.14(3) .
Ag3 O5 2.57(2) 2
O1 C1 1.29(3) .
O1W H1WB 0.8499 .
O1W H1WA 0.8499 .
O2 C1 1.25(3) .
O2W H2WA 0.8500 .
O2W H2WB 0.8500 .
O3 C4 1.26(3) .
O4 C4 1.27(3) .
O5 C11 1.24(3) .
O5 Ag3 2.57(2) 2_545
O6 C11 1.23(3) .
O7 C14 1.27(3) .
O7 Dy2 2.451(19) 4_575
O8 C14 1.23(3) .
O9 C21 1.21(4) .
O9 Dy2 2.571(19) 4_475
O10 C22 1.24(4) .
O10 Dy2 2.52(2) 4_475
O11 C22 1.23(4) .
O12 C21 1.29(4) .
O13 Dy2 2.34(2) 4_575
O13 H13 0.8163 .
N1 C5 1.37(4) .
N1 C3 1.41(4) .
N2 C2 1.34(4) .
N2 C5 1.35(3) .
N3 C9 1.33(4) .
N3 C10 1.34(4) .
N4 C15 1.33(4) .
N4 C12 1.37(4) .
N4 Ag3 2.13(2) 2_545
N5 C13 1.33(4) .
N5 C15 1.37(4) .
N5 Ag1 2.14(2) 2_646
N6 C20 1.31(4) .
N6 C19 1.35(4) .
N6 Ag2 2.17(3) 2_545
C1 C2 1.54(4) .
C2 C3 1.38(4) .
C3 C4 1.48(4) .
C5 C6 1.47(4) .
C6 C10 1.38(4) .
C6 C7 1.39(4) .
C7 C8 1.42(4) .
C7 H7 0.9300 .
C8 C9 1.35(4) .
C8 H8 0.9300 .
C9 H9 0.9300 .
C10 H10 0.9300 .
C11 C12 1.51(4) .
C12 C13 1.38(4) .
C13 C14 1.54(4) 4_576
C14 C13 1.54(4) 4_575
C15 C16 1.52(4) .
C16 C17 1.39(4) .
C16 C20 1.42(4) .
C17 C18 1.37(4) .
C17 H17 0.9300 .
C18 C19 1.36(4) .
C18 H18 0.9300 .
C19 H19 0.9300 .
C20 H20 0.9300 .
C21 C22 1.58(4) .

loop_
_geom_torsion_atom_site_label_1
_geom_torsion_atom_site_label_2
_geom_torsion_atom_site_label_3
_geom_torsion_atom_site_label_4
_geom_torsion
_geom_torsion_site_symmetry_1
_geom_torsion_site_symmetry_4
O13 Dy1 O1 C1 -155.4(16) . .
O2W Dy1 O1 C1 -67.5(17) . .
O11 Dy1 O1 C1 139.6(17) . .
O2 Dy1 O1 C1 -9.4(15) . .
O5 Dy1 O1 C1 56(2) . .
O12 Dy1 O1 C1 72.0(17) . .
O7 Dy1 O1 C1 -144.3(18) . .
O6 Dy1 O1 C1 8.8(18) . .
Dy2 Dy1 O1 C1 -146.6(15) 4_575 .
O13 Dy1 O1 Ag2 80.0(19) . .
O2W Dy1 O1 Ag2 167.9(13) . .
O11 Dy1 O1 Ag2 14.9(13) . .
O2 Dy1 O1 Ag2 -134.1(17) . .
O5 Dy1 O1 Ag2 -68.7(17) . .
O12 Dy1 O1 Ag2 -52.6(13) . .
O7 Dy1 O1 Ag2 91.1(13) . .
O6 Dy1 O1 Ag2 -115.8(13) . .
Dy2 Dy1 O1 Ag2 88.8(13) 4_575 .
N6 Ag2 O1 C1 -162.8(19) 2 .
N2 Ag2 O1 C1 9.9(19) . .
Ag1 Ag2 O1 C1 109(2) 3_676 .
N6 Ag2 O1 Dy1 -44.0(18) 2 .
N2 Ag2 O1 Dy1 128.7(15) . .
Ag1 Ag2 O1 Dy1 -132.3(14) 3_676 .
O3 Dy2 O2 C1 -63(3) . .
O13 Dy2 O2 C1 -2(3) 4_576 .
O6 Dy2 O2 C1 135(3) . .
O7 Dy2 O2 C1 100(3) 4_576 .
O1W Dy2 O2 C1 53(3) . .
O10 Dy2 O2 C1 -148(3) 4_676 .
O9 Dy2 O2 C1 -125(3) 4_676 .
Dy1 Dy2 O2 C1 33(3) 4_576 .
O3 Dy2 O2 Dy1 162.0(10) . .
O13 Dy2 O2 Dy1 -137.3(8) 4_576 .
O6 Dy2 O2 Dy1 -0.2(7) . .
O7 Dy2 O2 Dy1 -35.4(13) 4_576 .
O1W Dy2 O2 Dy1 -82.0(9) . .
O10 Dy2 O2 Dy1 76.7(9) 4_676 .
O9 Dy2 O2 Dy1 99.7(12) 4_676 .
Dy1 Dy2 O2 Dy1 -102.5(9) 4_576 .
O13 Dy1 O2 C1 148.4(17) . .
O2W Dy1 O2 C1 130.2(16) . .
O11 Dy1 O2 C1 -32.1(18) . .
O5 Dy1 O2 C1 -134.3(15) . .
O1 Dy1 O2 C1 9.7(15) . .
O12 Dy1 O2 C1 -71.7(16) . .
O7 Dy1 O2 C1 58.6(16) . .
O6 Dy1 O2 C1 -150.7(17) . .
Dy2 Dy1 O2 C1 91.7(16) 4_575 .
O13 Dy1 O2 Dy2 -60.6(17) . .
O2W Dy1 O2 Dy2 -78.9(9) . .
O11 Dy1 O2 Dy2 118.8(9) . .
O5 Dy1 O2 Dy2 16.6(10) . .
O1 Dy1 O2 Dy2 160.6(12) . .
O12 Dy1 O2 Dy2 79.3(9) . .
O7 Dy1 O2 Dy2 -150.5(7) . .
O6 Dy1 O2 Dy2 0.2(7) . .
Dy2 Dy1 O2 Dy2 -117.3(7) 4_575 .
O13 Dy2 O3 C4 -54(2) 4_576 .
O6 Dy2 O3 C4 105(2) . .
O2 Dy2 O3 C4 80(2) . .
O7 Dy2 O3 C4 -80(2) 4_576 .
O1W Dy2 O3 C4 16(2) . .
O10 Dy2 O3 C4 159(2) 4_676 .
O9 Dy2 O3 C4 -137(2) 4_676 .
Dy1 Dy2 O3 C4 -64(2) 4_576 .
O13 Dy1 O5 C11 135.5(19) . .
O2W Dy1 O5 C11 61.5(18) . .
O11 Dy1 O5 C11 -145.5(18) . .
O2 Dy1 O5 C11 -14.5(19) . .
O1 Dy1 O5 C11 -63(2) . .
O12 Dy1 O5 C11 -79.2(18) . .
O7 Dy1 O5 C11 147.6(16) . .
O6 Dy1 O5 C11 5.0(16) . .
Dy2 Dy1 O5 C11 138.0(17) 4_575 .
O13 Dy1 O5 Ag3 -54.5(15) . 2_545
O2W Dy1 O5 Ag3 -128.5(15) . 2_545
O11 Dy1 O5 Ag3 24.5(16) . 2_545
O2 Dy1 O5 Ag3 155.5(14) . 2_545
O1 Dy1 O5 Ag3 107.2(16) . 2_545
O12 Dy1 O5 Ag3 90.8(16) . 2_545
O7 Dy1 O5 Ag3 -42(2) . 2_545
O6 Dy1 O5 Ag3 175(2) . 2_545
Dy2 Dy1 O5 Ag3 -51.9(16) 4_575 2_545
O3 Dy2 O6 C11 -144(4) . .
O13 Dy2 O6 C11 2(4) 4_576 .
O2 Dy2 O6 C11 -119(4) . .
O7 Dy2 O6 C11 38(4) 4_576 .
O1W Dy2 O6 C11 -43(4) . .
O10 Dy2 O6 C11 159(4) 4_676 .
O9 Dy2 O6 C11 107(4) 4_676 .
Dy1 Dy2 O6 C11 24(4) 4_576 .
O3 Dy2 O6 Dy1 -24.8(12) . .
O13 Dy2 O6 Dy1 121.6(10) 4_576 .
O2 Dy2 O6 Dy1 0.2(6) . .
O7 Dy2 O6 Dy1 157.7(8) 4_576 .
O1W Dy2 O6 Dy1 76.8(8) . .
O10 Dy2 O6 Dy1 -81.8(8) 4_676 .
O9 Dy2 O6 Dy1 -133.6(7) 4_676 .
Dy1 Dy2 O6 Dy1 143.4(4) 4_576 .
O13 Dy1 O6 C11 -52.0(17) . .
O2W Dy1 O6 C11 -125.6(17) . .
O11 Dy1 O6 C11 34.4(19) . .
O2 Dy1 O6 C11 153.6(18) . .
O5 Dy1 O6 C11 -4.9(16) . .
O1 Dy1 O6 C11 137.1(17) . .
O12 Dy1 O6 C11 73.6(17) . .
O7 Dy1 O6 C11 -121.2(18) . .
Dy2 Dy1 O6 C11 -72.3(17) 4_575 .
O13 Dy1 O6 Dy2 154.2(8) . .
O2W Dy1 O6 Dy2 80.6(8) . .
O11 Dy1 O6 Dy2 -119.3(9) . .
O2 Dy1 O6 Dy2 -0.2(6) . .
O5 Dy1 O6 Dy2 -158.7(12) . .
O1 Dy1 O6 Dy2 -16.7(10) . .
O12 Dy1 O6 Dy2 -80.2(8) . .
O7 Dy1 O6 Dy2 85.1(15) . .
Dy2 Dy1 O6 Dy2 133.9(5) 4_575 .
O13 Dy1 O7 C14 -165(2) . .
O2W Dy1 O7 C14 -83(2) . .
O11 Dy1 O7 C14 112(2) . .
O2 Dy1 O7 C14 -16(2) . .
O5 Dy1 O7 C14 -176.7(19) . .
O1 Dy1 O7 C14 22(2) . .
O12 Dy1 O7 C14 73(2) . .
O6 Dy1 O7 C14 -88(2) . .
Dy2 Dy1 O7 C14 -161(2) 4_575 .
O13 Dy1 O7 Dy2 -3.3(7) . 4_575
O2W Dy1 O7 Dy2 78.0(8) . 4_575
O11 Dy1 O7 Dy2 -87.1(8) . 4_575
O2 Dy1 O7 Dy2 145.7(6) . 4_575
O5 Dy1 O7 Dy2 -15.4(13) . 4_575
O1 Dy1 O7 Dy2 -176.6(9) . 4_575
O12 Dy1 O7 Dy2 -125.8(8) . 4_575
O6 Dy1 O7 Dy2 73.6(15) . 4_575
O13 Dy1 O11 C22 128(2) . .
O2W Dy1 O11 C22 166(2) . .
O2 Dy1 O11 C22 -52(3) . .
O5 Dy1 O11 C22 58(2) . .
O1 Dy1 O11 C22 -84(2) . .
O12 Dy1 O11 C22 -11(2) . .
O7 Dy1 O11 C22 -161(2) . .
O6 Dy1 O11 C22 30(3) . .
Dy2 Dy1 O11 C22 160(2) 4_575 .
O13 Dy1 O12 C21 -45(2) . .
O2W Dy1 O12 C21 -167.3(19) . .
O11 Dy1 O12 C21 10(2) . .
O2 Dy1 O12 C21 158(2) . .
O5 Dy1 O12 C21 -87(2) . .
O1 Dy1 O12 C21 104(2) . .
O7 Dy1 O12 C21 51(2) . .
O6 Dy1 O12 C21 -138(2) . .
Dy2 Dy1 O12 C21 -4(3) 4_575 .
O2W Dy1 O13 Dy2 -80.2(10) . 4_575
O11 Dy1 O13 Dy2 82.4(10) . 4_575
O2 Dy1 O13 Dy2 -98.1(14) . 4_575
O5 Dy1 O13 Dy2 175.2(11) . 4_575
O1 Dy1 O13 Dy2 15.3(19) . 4_575
O12 Dy1 O13 Dy2 132.9(10) . 4_575
O7 Dy1 O13 Dy2 3.8(8) . 4_575
O6 Dy1 O13 Dy2 -149.6(8) . 4_575
Ag2 Ag1 N1 C5 -114(3) 3_676 .
Ag2 Ag1 N1 C3 69.9(18) 3_676 .
N6 Ag2 N2 C2 158(3) 2 .
O1 Ag2 N2 C2 2.2(19) . .
Ag1 Ag2 N2 C2 -66.3(19) 3_676 .
N6 Ag2 N2 C5 -38(5) 2 .
O1 Ag2 N2 C5 166(3) . .
Ag1 Ag2 N2 C5 97(2) 3_676 .
N4 Ag3 N3 C9 126(5) 2 .
O5 Ag3 N3 C9 -3(3) 2 .
N4 Ag3 N3 C10 -33(6) 2 .
O5 Ag3 N3 C10 -161(2) 2 .
Dy2 O2 C1 O1 -160(2) . .
Dy1 O2 C1 O1 -18(3) . .
Dy2 O2 C1 C2 23(4) . .
Dy1 O2 C1 C2 165(2) . .
Dy1 O1 C1 O2 17(3) . .
Ag2 O1 C1 O2 164(2) . .
Dy1 O1 C1 C2 -165(2) . .
Ag2 O1 C1 C2 -19(3) . .
C5 N2 C2 C3 -4(3) . .
Ag2 N2 C2 C3 164.2(17) . .
C5 N2 C2 C1 179(2) . .
Ag2 N2 C2 C1 -13(3) . .
O2 C1 C2 N2 -160(3) . .
O1 C1 C2 N2 23(4) . .
O2 C1 C2 C3 23(4) . .
O1 C1 C2 C3 -154(3) . .
N2 C2 C3 N1 3(3) . .
C1 C2 C3 N1 -180(2) . .
N2 C2 C3 C4 -170(3) . .
C1 C2 C3 C4 7(5) . .
C5 N1 C3 C2 -2(3) . .
Ag1 N1 C3 C2 175.3(16) . .
C5 N1 C3 C4 173(2) . .
Ag1 N1 C3 C4 -10(3) . .
Dy2 O3 C4 O4 131(2) . .
Dy2 O3 C4 C3 -48(3) . .
C2 C3 C4 O3 -21(4) . .
N1 C3 C4 O3 165(2) . .
C2 C3 C4 O4 160(3) . .
N1 C3 C4 O4 -13(4) . .
C2 N2 C5 N1 2(3) . .
Ag2 N2 C5 N1 -162.7(18) . .
C2 N2 C5 C6 -180(2) . .
Ag2 N2 C5 C6 15(4) . .
C3 N1 C5 N2 0(3) . .
Ag1 N1 C5 N2 -176.6(19) . .
C3 N1 C5 C6 -178(2) . .
Ag1 N1 C5 C6 6(4) . .
N2 C5 C6 C10 10(4) . .
N1 C5 C6 C10 -172(3) . .
N2 C5 C6 C7 -171(3) . .
N1 C5 C6 C7 7(4) . .
C10 C6 C7 C8 -1(4) . .
C5 C6 C7 C8 -180(2) . .
C6 C7 C8 C9 -2(4) . .
C10 N3 C9 C8 0(5) . .
Ag3 N3 C9 C8 -158(2) . .
C7 C8 C9 N3 2(5) . .
C9 N3 C10 C6 -2(4) . .
Ag3 N3 C10 C6 156(2) . .
C7 C6 C10 N3 3(4) . .
C5 C6 C10 N3 -178(3) . .
Dy2 O6 C11 O5 134(3) . .
Dy1 O6 C11 O5 9(3) . .
Dy2 O6 C11 C12 -47(5) . .
Dy1 O6 C11 C12 -172(3) . .
Dy1 O5 C11 O6 -10(3) . .
Ag3 O5 C11 O6 176(2) 2_545 .
Dy1 O5 C11 C12 170(2) . .
Ag3 O5 C11 C12 -4(3) 2_545 .
C15 N4 C12 C13 2(3) . .
Ag3 N4 C12 C13 -175(2) 2_545 .
C15 N4 C12 C11 178(3) . .
Ag3 N4 C12 C11 1(4) 2_545 .
O6 C11 C12 N4 -178(3) . .
O5 C11 C12 N4 2(4) . .
O6 C11 C12 C13 -3(5) . .
O5 C11 C12 C13 177(3) . .
C15 N5 C13 C12 -6(3) . .
Ag1 N5 C13 C12 175(2) 2_646 .
C15 N5 C13 C14 178(3) . 4_576
Ag1 N5 C13 C14 -2(4) 2_646 4_576
N4 C12 C13 N5 3(4) . .
C11 C12 C13 N5 -173(3) . .
N4 C12 C13 C14 179(3) . 4_576
C11 C12 C13 C14 4(5) . 4_576
Dy2 O7 C14 O8 -98(3) 4_575 .
Dy1 O7 C14 O8 58(4) . .
Dy2 O7 C14 C13 84(3) 4_575 4_575
Dy1 O7 C14 C13 -120(2) . 4_575
C12 N4 C15 N5 -5(4) . .
Ag3 N4 C15 N5 170(2) 2_545 .
C12 N4 C15 C16 176(3) . .
Ag3 N4 C15 C16 -9(5) 2_545 .
C13 N5 C15 N4 7(4) . .
Ag1 N5 C15 N4 -174(2) 2_646 .
C13 N5 C15 C16 -174(3) . .
Ag1 N5 C15 C16 5(5) 2_646 .
N4 C15 C16 C17 161(3) . .
N5 C15 C16 C17 -17(5) . .
N4 C15 C16 C20 -22(5) . .
N5 C15 C16 C20 159(3) . .
C20 C16 C17 C18 1(5) . .
C15 C16 C17 C18 178(3) . .
C16 C17 C18 C19 2(5) . .
C20 N6 C19 C18 -2(5) . .
Ag2 N6 C19 C18 173(2) 2_545 .
C17 C18 C19 N6 -2(5) . .
C19 N6 C20 C16 6(5) . .
Ag2 N6 C20 C16 -169(2) 2_545 .
C17 C16 C20 N6 -5(5) . .
C15 C16 C20 N6 178(3) . .
Dy2 O9 C21 O12 -178(2) 4_475 .
Dy2 O9 C21 C22 2(4) 4_475 .
Dy1 O12 C21 O9 170(2) . .
Dy1 O12 C21 C22 -10(3) . .
Dy1 O11 C22 O10 -167(2) . .
Dy1 O11 C22 C21 10(4) . .
Dy2 O10 C22 O11 178(2) 4_475 .
Dy2 O10 C22 C21 1(3) 4_475 .
O9 C21 C22 O11 -179(3) . .
O12 C21 C22 O11 1(4) . .
O9 C21 C22 O10 -2(4) . .
O12 C21 C22 O10 178(3) . .
